data_7714839
loop_
_publ_author_name
'Donnelly, Laurie J.'
'Lin, Jian-Bin'
'Gelfand, Benjamin S.'
'Chang, Chia Yun'
'Piers, Warren E.'

_publ_section_title
;
 Ruthenium polyhydrides supported by rigid PCP pincer ligands: dynamic
 behaviour and reactions with CO<sub>2</sub>.
;
_journal_issue 4
_journal_name_full 'Dalton transactions (Cambridge, England : 2003)'
_journal_page_first 1862
_journal_page_last 1869
_journal_paper_doi 10.1039/d3dt04014c
_journal_volume 53
_journal_year 2024
_chemical_formula_moiety 'C56 H86 P4 Ru2'
_chemical_formula_sum 'C56 H86 P4 Ru2'
_chemical_formula_weight 1085.26
_space_group_crystal_system triclinic
_space_group_IT_number 2
_space_group_name_Hall '-P 1'
_space_group_name_H-M_alt 'P -1'
_atom_sites_solution_hydrogens mixed
_atom_sites_solution_primary dual
_audit_creation_date 2023-05-03
_audit_creation_method
;
Olex2 1.5
(compiled 2023.03.06 svn.rbb2c1857 for OlexSys, GUI svn.r6748)
;
_audit_update_record
;
2023-11-20 deposited with the CCDC.	2023-12-26 downloaded from the CCDC.
;
_cell_angle_alpha 106.789(4)
_cell_angle_beta 90.328(4)
_cell_angle_gamma 91.710(5)
_cell_formula_units_Z 2
_cell_length_a 10.9417(7)
_cell_length_b 14.5639(11)
_cell_length_c 17.1311(10)
_cell_measurement_reflns_used 9853
_cell_measurement_temperature 173
_cell_measurement_theta_max 66.665
_cell_measurement_theta_min 3.518
_cell_volume 2612.1(3)
_computing_cell_refinement 'SAINT V8.40A (Bruker, 2019)'
_computing_data_reduction 'SAINT V8.40A (Bruker, 2019)'
_computing_molecular_graphics 'Olex2 1.5 (Dolomanov et al., 2009)'
_computing_publication_material 'Olex2 1.5 (Dolomanov et al., 2009)'
_computing_structure_refinement 'SHELXL 2018/3 (Sheldrick, 2015)'
_computing_structure_solution 'SHELXT 2018/2 (Sheldrick, 2018)'
_diffrn_ambient_temperature 173
_diffrn_measured_fraction_theta_full 0.960
_diffrn_measured_fraction_theta_max 0.960
_diffrn_measurement_device_type 'Bruker APEX-II CCD'
_diffrn_measurement_method '\f and \w scans'
_diffrn_radiation_type CuK\a
_diffrn_radiation_wavelength 1.54178
_diffrn_reflns_av_R_equivalents 0.1366
_diffrn_reflns_av_unetI/netI 0.1401
_diffrn_reflns_Laue_measured_fraction_full 0.960
_diffrn_reflns_Laue_measured_fraction_max 0.960
_diffrn_reflns_limit_h_max 13
_diffrn_reflns_limit_h_min -13
_diffrn_reflns_limit_k_max 16
_diffrn_reflns_limit_k_min -17
_diffrn_reflns_limit_l_max 20
_diffrn_reflns_limit_l_min -20
_diffrn_reflns_number 31954
_diffrn_reflns_point_group_measured_fraction_full 0.960
_diffrn_reflns_point_group_measured_fraction_max 0.960
_diffrn_reflns_theta_full 66.762
_diffrn_reflns_theta_max 66.762
_diffrn_reflns_theta_min 2.694
_diffrn_source_current 0.64
_diffrn_source_power 0.028576
_diffrn_source_voltage 44.65
_diffrn_standards_number 0
_exptl_absorpt_coefficient_mu 6.096
_exptl_absorpt_correction_T_max 0.7528
_exptl_absorpt_correction_T_min 0.5391
_exptl_absorpt_correction_type analytical
_exptl_absorpt_process_details
;
SADABS-2016/2 (Bruker,2016/2) was used for absorption correction.
wR2(int) was 0.1464 before and 0.1092 after correction.
The Ratio of minimum to maximum transmission is 0.7161.
The \l/2 correction factor is Not present.
;
_exptl_crystal_colour red
_exptl_crystal_colour_primary red
_exptl_crystal_density_diffrn 1.380
_exptl_crystal_description block
_exptl_crystal_F_000 1140
_exptl_crystal_size_max 0.092
_exptl_crystal_size_mid 0.066
_exptl_crystal_size_min 0.048
_refine_diff_density_max 1.809
_refine_diff_density_min -1.121
_refine_diff_density_rms 0.224
_refine_ls_extinction_method none
_refine_ls_goodness_of_fit_ref 0.987
_refine_ls_hydrogen_treatment mixed
_refine_ls_matrix_type full
_refine_ls_number_parameters 595
_refine_ls_number_reflns 8889
_refine_ls_number_restraints 38
_refine_ls_restrained_S_all 0.986
_refine_ls_R_factor_all 0.0964
_refine_ls_R_factor_gt 0.0824
_refine_ls_shift/su_max 0.000
_refine_ls_shift/su_mean 0.000
_refine_ls_structure_factor_coef Fsqd
_refine_ls_weighting_details 'w=1/[\s^2^(Fo^2^)+(0.1150P)^2^] where P=(Fo^2^+2Fc^2^)/3'
_refine_ls_weighting_scheme calc
_refine_ls_wR_factor_gt 0.1968
_refine_ls_wR_factor_ref 0.2073
_reflns_Friedel_coverage 0.000
_reflns_number_gt 6822
_reflns_number_total 8889
_reflns_threshold_expression 'I > 2\s(I)'
_cod_data_source_file d3dt04014c2.cif
_cod_data_source_block ld281
_cod_depositor_comments 'Adding full bibliography for 7714837--7714844.cif.'
_cod_database_code 7714839
_shelx_shelxl_version_number 2018/3
_shelx_space_group_comment
;
The symmetry employed for this shelxl refinement is uniquely defined
by the following loop, which should always be used as a source of
symmetry information in preference to the above space-group names.
They are only intended as comments.
;
_shelx_estimated_absorpt_t_max 0.759
_shelx_estimated_absorpt_t_min 0.604
_olex2_refinement_description
;
1. Fixed Uiso
 At 1.2 times of:
  All C(H) groups
 At 1.5 times of:
  All C(H,H,H) groups
2. Uiso/Uaniso restraints and constraints
Ru1 \\sim H \\sim HA \\sim HB \\sim Ru2 \\sim HC: within 2A with sigma of 0.01
and sigma for terminal atoms of 0.02 within 2A
3.a Ternary CH refined with riding coordinates:
 C13(H13), C17(H17), C20(H20), C23(H23), C26(H26), C41(H41), C45(H45),
 C48(H48), C51(H51), C54(H54)
3.b Aromatic/amide H refined with riding coordinates:
 C3(H3), C4(H4), C5(H5), C9(H9), C10(H10), C11(H11), C31(H31), C32(H32),
 C33(H33), C37(H37), C38(H38), C39(H39)
3.c Idealised Me refined as rotating group:
 C15(H15A,H15B,H15C), C16(H16A,H16B,H16C), C18(H18A,H18B,H18C), C19(H19A,H19B,
 H19C), C21(H21A,H21B,H21C), C22(H22A,H22B,H22C), C24(H24A,H24B,H24C), C25(H25A,
 H25B,H25C), C27(H27A,H27B,H27C), C28(H28A,H28B,H28C), C43(H43A,H43B,H43C),
 C44(H44A,H44B,H44C), C46(H46A,H46B,H46C), C47(H47A,H47B,H47C), C49(H49A,H49B,
 H49C), C50(H50A,H50B,H50C), C52(H52A,H52B,H52C), C53(H53A,H53B,H53C), C55(H55A,
 H55B,H55C), C56(H56A,H56B,H56C)
;
_olex2_submission_special_instructions 'No special instructions were received'

loop_
_space_group_symop_operation_xyz
'x, y, z'
'-x, -y, -z'

loop_
_atom_site_label
_atom_site_type_symbol
_atom_site_fract_x
_atom_site_fract_y
_atom_site_fract_z
_atom_site_U_iso_or_equiv
_atom_site_adp_type
_atom_site_occupancy
_atom_site_site_symmetry_order
_atom_site_calc_flag
_atom_site_refinement_flags_posn
_atom_site_refinement_flags_adp
_atom_site_refinement_flags_occupancy
_atom_site_disorder_assembly
_atom_site_disorder_group
Ru1 Ru 0.62871(4) 0.19642(4) 0.30203(3) 0.01922(18) Uani 1 1 d . U . . .
H H 0.609(7) 0.111(6) 0.259(5) 0.021(5) Uiso 1 1 d . U . . .
HA H 0.587(7) 0.324(6) 0.312(5) 0.018(4) Uiso 1 1 d . U . . .
HB H 0.584(7) 0.165(6) 0.197(5) 0.019(4) Uiso 1 1 d . U . . .
Ru2 Ru 0.64024(4) 0.29296(4) 0.19794(3) 0.01926(18) Uani 1 1 d . U . . .
HC H 0.615(7) 0.347(6) 0.208(5) 0.015(5) Uiso 1 1 d . U . . .
P1 P 0.45580(15) 0.20073(13) 0.37692(10) 0.0203(4) Uani 1 1 d . . . . .
P2 P 0.76656(16) 0.08152(13) 0.29833(10) 0.0213(4) Uani 1 1 d . . . . .
P3 P 0.76824(16) 0.42074(13) 0.21114(10) 0.0210(4) Uani 1 1 d . . . . .
P4 P 0.47742(15) 0.29804(12) 0.11782(10) 0.0209(4) Uani 1 1 d . . . . .
C1 C 0.6242(7) 0.2555(5) 0.4976(4) 0.0218(14) Uani 1 1 d . . . . .
C2 C 0.5010(6) 0.2301(5) 0.4838(4) 0.0200(13) Uani 1 1 d . . . . .
C3 C 0.4232(7) 0.2365(6) 0.5496(5) 0.0284(16) Uani 1 1 d . . . . .
H3 H 0.338647 0.219605 0.540460 0.034 Uiso 1 1 calc R U . . .
C4 C 0.4712(7) 0.2676(6) 0.6282(5) 0.0315(17) Uani 1 1 d . . . . .
H4 H 0.418593 0.274119 0.673294 0.038 Uiso 1 1 calc R U . . .
C5 C 0.5935(8) 0.2892(6) 0.6417(5) 0.0348(18) Uani 1 1 d . . . . .
H5 H 0.624681 0.308082 0.696055 0.042 Uiso 1 1 calc R U . . .
C6 C 0.6747(6) 0.2842(5) 0.5769(4) 0.0236(14) Uani 1 1 d . . . . .
C7 C 0.8237(6) 0.2055(5) 0.4415(4) 0.0244(15) Uani 1 1 d . . . . .
C8 C 0.8757(6) 0.1320(5) 0.3817(4) 0.0239(15) Uani 1 1 d . . . . .
C9 C 0.9848(6) 0.0916(6) 0.3950(5) 0.0295(16) Uani 1 1 d . . . . .
H9 H 1.021485 0.044159 0.352262 0.035 Uiso 1 1 calc R U . . .
C10 C 1.0387(7) 0.1221(6) 0.4720(5) 0.0332(18) Uani 1 1 d . . . . .
H10 H 1.112831 0.094967 0.482215 0.040 Uiso 1 1 calc R U . . .
C11 C 0.9847(7) 0.1926(6) 0.5348(5) 0.0320(17) Uani 1 1 d . . . . .
H11 H 1.022236 0.212074 0.587455 0.038 Uiso 1 1 calc R U . . .
C12 C 0.8783(6) 0.2338(5) 0.5214(4) 0.0242(15) Uani 1 1 d . . . . .
C13 C 0.7072(6) 0.2484(5) 0.4249(4) 0.0202(13) Uani 1 1 d . . . . .
H13 H 0.731595 0.316656 0.430297 0.024 Uiso 1 1 calc R U . . .
C14 C 0.8137(7) 0.3075(6) 0.5884(4) 0.0276(16) Uani 1 1 d . . . . .
C15 C 0.8409(7) 0.4097(6) 0.5811(5) 0.0336(17) Uani 1 1 d . . . . .
H15A H 0.801615 0.416113 0.531446 0.050 Uiso 1 1 calc R U . . .
H15B H 0.929414 0.420373 0.578466 0.050 Uiso 1 1 calc R U . . .
H15C H 0.808747 0.457244 0.628723 0.050 Uiso 1 1 calc R U . . .
C16 C 0.8563(7) 0.3057(7) 0.6745(5) 0.0347(18) Uani 1 1 d . . . . .
H16A H 0.818132 0.357469 0.715929 0.052 Uiso 1 1 calc R U . . .
H16B H 0.945441 0.314548 0.679248 0.052 Uiso 1 1 calc R U . . .
H16C H 0.832176 0.243778 0.682663 0.052 Uiso 1 1 calc R U . . .
C17 C 0.3390(6) 0.1011(5) 0.3597(4) 0.0252(15) Uani 1 1 d . . . . .
H17 H 0.270049 0.124866 0.397441 0.030 Uiso 1 1 calc R U . . .
C18 C 0.2879(8) 0.0756(7) 0.2734(5) 0.039(2) Uani 1 1 d . . . . .
H18A H 0.247681 0.131196 0.264906 0.058 Uiso 1 1 calc R U . . .
H18B H 0.228401 0.021817 0.264844 0.058 Uiso 1 1 calc R U . . .
H18C H 0.354655 0.057155 0.234617 0.058 Uiso 1 1 calc R U . . .
C19 C 0.3854(7) 0.0117(6) 0.3781(5) 0.0353(18) Uani 1 1 d . . . . .
H19A H 0.456243 -0.011579 0.344110 0.053 Uiso 1 1 calc R U . . .
H19B H 0.320413 -0.038370 0.366181 0.053 Uiso 1 1 calc R U . . .
H19C H 0.409477 0.027506 0.435756 0.053 Uiso 1 1 calc R U . . .
C20 C 0.3596(6) 0.3042(5) 0.3749(5) 0.0254(15) Uani 1 1 d . . . . .
H20 H 0.354796 0.305799 0.316982 0.030 Uiso 1 1 calc R U . . .
C21 C 0.2278(7) 0.3026(7) 0.4052(6) 0.040(2) Uani 1 1 d . . . . .
H21A H 0.183124 0.245564 0.371177 0.060 Uiso 1 1 calc R U . . .
H21B H 0.187095 0.360361 0.401806 0.060 Uiso 1 1 calc R U . . .
H21C H 0.229066 0.300741 0.461937 0.060 Uiso 1 1 calc R U . . .
C22 C 0.4231(7) 0.3993(5) 0.4250(5) 0.0296(16) Uani 1 1 d . . . . .
H22A H 0.384432 0.453278 0.412374 0.044 Uiso 1 1 calc R U . . .
H22B H 0.509876 0.399179 0.411230 0.044 Uiso 1 1 calc R U . . .
H22C H 0.415139 0.405892 0.483341 0.044 Uiso 1 1 calc R U . . .
C23 C 0.7183(7) -0.0323(6) 0.3209(5) 0.0311(17) Uani 1 1 d . . . . .
H23 H 0.640980 -0.056646 0.289336 0.037 Uiso 1 1 calc R U . . .
C24 C 0.8082(9) -0.1132(6) 0.2996(6) 0.044(2) Uani 1 1 d . . . . .
H24A H 0.821380 -0.133042 0.240585 0.066 Uiso 1 1 calc R U . . .
H24B H 0.775072 -0.167827 0.316168 0.066 Uiso 1 1 calc R U . . .
H24C H 0.886211 -0.090831 0.328165 0.066 Uiso 1 1 calc R U . . .
C25 C 0.6877(8) -0.0080(6) 0.4119(5) 0.0351(18) Uani 1 1 d . . . . .
H25A H 0.763349 -0.003070 0.443937 0.053 Uiso 1 1 calc R U . . .
H25B H 0.633849 -0.058778 0.421035 0.053 Uiso 1 1 calc R U . . .
H25C H 0.646409 0.053249 0.428671 0.053 Uiso 1 1 calc R U . . .
C26 C 0.8587(7) 0.0396(6) 0.2062(4) 0.0275(16) Uani 1 1 d . . . . .
H26 H 0.913874 -0.010231 0.214704 0.033 Uiso 1 1 calc R U . . .
C27 C 0.7741(8) -0.0092(6) 0.1323(5) 0.0367(19) Uani 1 1 d . . . . .
H27A H 0.729140 -0.063596 0.142737 0.055 Uiso 1 1 calc R U . . .
H27B H 0.823432 -0.032140 0.083385 0.055 Uiso 1 1 calc R U . . .
H27C H 0.715958 0.037176 0.124038 0.055 Uiso 1 1 calc R U . . .
C28 C 0.9392(7) 0.1184(6) 0.1887(5) 0.0284(16) Uani 1 1 d . . . . .
H28A H 0.887607 0.164031 0.172718 0.043 Uiso 1 1 calc R U . . .
H28B H 0.994939 0.089860 0.144377 0.043 Uiso 1 1 calc R U . . .
H28C H 0.986714 0.152051 0.237846 0.043 Uiso 1 1 calc R U . . .
C29 C 0.6513(7) 0.2449(5) 0.0056(4) 0.0225(14) Uani 1 1 d . . . . .
C30 C 0.5288(6) 0.2682(5) 0.0109(4) 0.0222(14) Uani 1 1 d . . . . .
C31 C 0.4585(7) 0.2644(6) -0.0567(5) 0.0301(16) Uani 1 1 d . . . . .
H31 H 0.374835 0.280429 -0.051293 0.036 Uiso 1 1 calc R U . . .
C32 C 0.5118(8) 0.2366(6) -0.1338(4) 0.0342(18) Uani 1 1 d . . . . .
H32 H 0.463891 0.231994 -0.181231 0.041 Uiso 1 1 calc R U . . .
C33 C 0.6342(7) 0.2158(6) -0.1406(5) 0.0324(17) Uani 1 1 d . . . . .
H33 H 0.670248 0.198548 -0.192895 0.039 Uiso 1 1 calc R U . . .
C34 C 0.7063(6) 0.2199(5) -0.0715(4) 0.0254(15) Uani 1 1 d . . . . .
C35 C 0.8448(6) 0.3028(5) 0.0727(4) 0.0228(14) Uani 1 1 d . . . . .
C36 C 0.8861(6) 0.3804(5) 0.1348(4) 0.0243(15) Uani 1 1 d . . . . .
C37 C 0.9951(7) 0.4298(6) 0.1279(5) 0.0280(15) Uani 1 1 d . . . . .
H37 H 1.026248 0.480382 0.172658 0.034 Uiso 1 1 calc R U . . .
C38 C 1.0565(6) 0.4045(6) 0.0558(5) 0.0333(18) Uani 1 1 d . . . . .
H38 H 1.130276 0.437961 0.050383 0.040 Uiso 1 1 calc R U . . .
C39 C 1.0115(7) 0.3301(6) -0.0095(5) 0.0327(17) Uani 1 1 d . . . . .
H39 H 1.054971 0.314490 -0.059198 0.039 Uiso 1 1 calc R U . . .
C40 C 0.9046(7) 0.2776(6) -0.0045(4) 0.0262(15) Uani 1 1 d . . . . .
C41 C 0.7244(6) 0.2495(5) 0.0809(4) 0.0205(14) Uani 1 1 d . . . . .
H41 H 0.747933 0.181795 0.074015 0.025 Uiso 1 1 calc R U . . .
C42 C 0.8447(7) 0.2001(6) -0.0751(4) 0.0289(16) Uani 1 1 d . . . . .
C43 C 0.8987(8) 0.2056(7) -0.1565(5) 0.039(2) Uani 1 1 d . . . . .
H43A H 0.862798 0.153490 -0.201287 0.058 Uiso 1 1 calc R U . . .
H43B H 0.987526 0.199296 -0.155144 0.058 Uiso 1 1 calc R U . . .
H43C H 0.880036 0.267458 -0.164973 0.058 Uiso 1 1 calc R U . . .
C44 C 0.8680(8) 0.0999(6) -0.0666(5) 0.0349(18) Uani 1 1 d . . . . .
H44A H 0.826447 0.092164 -0.018264 0.052 Uiso 1 1 calc R U . . .
H44B H 0.956071 0.092546 -0.060987 0.052 Uiso 1 1 calc R U . . .
H44C H 0.836313 0.050927 -0.115225 0.052 Uiso 1 1 calc R U . . .
C45 C 0.3657(7) 0.3940(5) 0.1281(4) 0.0261(15) Uani 1 1 d . . . . .
H45 H 0.296370 0.365917 0.089525 0.031 Uiso 1 1 calc R U . . .
C46 C 0.4139(8) 0.4830(6) 0.1063(5) 0.0340(17) Uani 1 1 d . . . . .
H46A H 0.473998 0.518008 0.147644 0.051 Uiso 1 1 calc R U . . .
H46B H 0.345812 0.524552 0.104435 0.051 Uiso 1 1 calc R U . . .
H46C H 0.452684 0.463345 0.052891 0.051 Uiso 1 1 calc R U . . .
C47 C 0.3126(8) 0.4235(7) 0.2138(5) 0.040(2) Uani 1 1 d . . . . .
H47A H 0.272157 0.367557 0.224679 0.061 Uiso 1 1 calc R U . . .
H47B H 0.253045 0.473462 0.217773 0.061 Uiso 1 1 calc R U . . .
H47C H 0.378675 0.448215 0.253958 0.061 Uiso 1 1 calc R U . . .
C48 C 0.3697(6) 0.1919(5) 0.1133(4) 0.0256(15) Uani 1 1 d . . . . .
H48 H 0.362434 0.188185 0.170520 0.031 Uiso 1 1 calc R U . . .
C49 C 0.2388(7) 0.1949(6) 0.0816(5) 0.0364(18) Uani 1 1 d . . . . .
H49A H 0.241498 0.201962 0.026417 0.055 Uiso 1 1 calc R U . . .
H49B H 0.197452 0.249455 0.117728 0.055 Uiso 1 1 calc R U . . .
H49C H 0.193990 0.135200 0.080290 0.055 Uiso 1 1 calc R U . . .
C50 C 0.4246(7) 0.0989(5) 0.0646(5) 0.0298(16) Uani 1 1 d . . . . .
H50A H 0.382666 0.044865 0.077573 0.045 Uiso 1 1 calc R U . . .
H50B H 0.511720 0.099826 0.078339 0.045 Uiso 1 1 calc R U . . .
H50C H 0.414754 0.091884 0.006208 0.045 Uiso 1 1 calc R U . . .
C51 C 0.7253(7) 0.5341(5) 0.1886(4) 0.0275(15) Uani 1 1 d . . . . .
H51 H 0.642591 0.550474 0.212096 0.033 Uiso 1 1 calc R U . . .
C52 C 0.7117(7) 0.5137(6) 0.0954(5) 0.0318(17) Uani 1 1 d . . . . .
H52A H 0.660394 0.562027 0.083379 0.048 Uiso 1 1 calc R U . . .
H52B H 0.673472 0.449790 0.072045 0.048 Uiso 1 1 calc R U . . .
H52C H 0.792566 0.516181 0.071712 0.048 Uiso 1 1 calc R U . . .
C53 C 0.8084(9) 0.6233(6) 0.2218(6) 0.040(2) Uani 1 1 d . . . . .
H53A H 0.890799 0.610131 0.200163 0.061 Uiso 1 1 calc R U . . .
H53B H 0.811952 0.640188 0.281493 0.061 Uiso 1 1 calc R U . . .
H53C H 0.775741 0.676795 0.205152 0.061 Uiso 1 1 calc R U . . .
C54 C 0.8553(7) 0.4676(5) 0.3096(4) 0.0253(15) Uani 1 1 d . . . . .
H54 H 0.911590 0.521012 0.304914 0.030 Uiso 1 1 calc R U . . .
C55 C 0.7672(8) 0.5084(6) 0.3784(4) 0.0367(19) Uani 1 1 d . . . . .
H55A H 0.713647 0.456536 0.385989 0.055 Uiso 1 1 calc R U . . .
H55B H 0.717519 0.556567 0.364683 0.055 Uiso 1 1 calc R U . . .
H55C H 0.813602 0.538253 0.428936 0.055 Uiso 1 1 calc R U . . .
C56 C 0.9337(6) 0.3898(6) 0.3283(5) 0.0273(15) Uani 1 1 d . . . . .
H56A H 0.981259 0.417978 0.378633 0.041 Uiso 1 1 calc R U . . .
H56B H 0.989349 0.364560 0.283113 0.041 Uiso 1 1 calc R U . . .
H56C H 0.880112 0.337587 0.335063 0.041 Uiso 1 1 calc R U . . .

loop_
_atom_site_aniso_label
_atom_site_aniso_U_11
_atom_site_aniso_U_22
_atom_site_aniso_U_33
_atom_site_aniso_U_23
_atom_site_aniso_U_13
_atom_site_aniso_U_12
Ru1 0.0202(3) 0.0272(3) 0.0117(3) 0.0075(2) 0.00276(18) 0.0037(2)
Ru2 0.0203(3) 0.0272(3) 0.0116(3) 0.0078(2) 0.00151(19) -0.0018(2)
P1 0.0238(8) 0.0251(9) 0.0128(8) 0.0072(6) 0.0010(6) -0.0014(7)
P2 0.0270(8) 0.0227(9) 0.0161(8) 0.0085(7) 0.0043(6) 0.0007(7)
P3 0.0257(8) 0.0235(9) 0.0152(8) 0.0077(6) 0.0014(6) 0.0025(7)
P4 0.0247(8) 0.0235(9) 0.0155(8) 0.0071(6) 0.0024(6) 0.0022(7)
C1 0.034(4) 0.018(3) 0.015(3) 0.008(3) 0.006(3) 0.005(3)
C2 0.028(3) 0.020(3) 0.015(3) 0.009(3) -0.001(3) -0.001(3)
C3 0.028(4) 0.038(4) 0.023(4) 0.014(3) 0.010(3) 0.004(3)
C4 0.037(4) 0.037(4) 0.019(4) 0.006(3) 0.010(3) -0.005(3)
C5 0.051(5) 0.038(5) 0.014(4) 0.006(3) 0.001(3) -0.005(4)
C6 0.030(4) 0.026(4) 0.019(3) 0.011(3) 0.004(3) 0.004(3)
C7 0.023(3) 0.031(4) 0.020(4) 0.011(3) 0.002(3) -0.005(3)
C8 0.028(3) 0.024(4) 0.026(4) 0.018(3) 0.006(3) -0.004(3)
C9 0.024(3) 0.036(4) 0.033(4) 0.016(3) 0.007(3) 0.003(3)
C10 0.024(3) 0.051(5) 0.035(4) 0.027(4) 0.001(3) 0.010(3)
C11 0.027(4) 0.052(5) 0.022(4) 0.018(3) -0.008(3) -0.006(3)
C12 0.031(4) 0.022(4) 0.023(4) 0.013(3) 0.001(3) -0.010(3)
C13 0.026(3) 0.023(3) 0.012(3) 0.006(3) 0.002(3) 0.000(3)
C14 0.035(4) 0.034(4) 0.018(4) 0.013(3) -0.004(3) -0.002(3)
C15 0.038(4) 0.038(4) 0.024(4) 0.008(3) -0.003(3) -0.008(3)
C16 0.033(4) 0.048(5) 0.023(4) 0.010(3) -0.005(3) 0.000(3)
C17 0.023(3) 0.027(4) 0.027(4) 0.009(3) 0.005(3) -0.006(3)
C18 0.041(4) 0.044(5) 0.030(4) 0.011(4) -0.004(3) -0.019(4)
C19 0.029(4) 0.039(5) 0.041(5) 0.017(4) 0.008(3) -0.006(3)
C20 0.024(3) 0.032(4) 0.025(4) 0.014(3) 0.002(3) 0.007(3)
C21 0.027(4) 0.046(5) 0.049(5) 0.018(4) 0.003(4) 0.006(3)
C22 0.032(4) 0.022(4) 0.033(4) 0.005(3) 0.005(3) 0.003(3)
C23 0.036(4) 0.026(4) 0.036(4) 0.015(3) 0.007(3) 0.003(3)
C24 0.058(5) 0.018(4) 0.063(6) 0.022(4) 0.018(5) 0.006(4)
C25 0.040(4) 0.042(5) 0.029(4) 0.017(3) 0.013(3) 0.010(4)
C26 0.032(4) 0.032(4) 0.019(4) 0.008(3) 0.008(3) 0.007(3)
C27 0.046(5) 0.041(5) 0.020(4) 0.003(3) 0.010(3) 0.000(4)
C28 0.027(3) 0.035(4) 0.028(4) 0.016(3) 0.012(3) 0.006(3)
C29 0.036(4) 0.021(3) 0.012(3) 0.008(3) 0.000(3) 0.002(3)
C30 0.029(3) 0.021(3) 0.018(3) 0.009(3) 0.006(3) 0.000(3)
C31 0.034(4) 0.034(4) 0.025(4) 0.012(3) -0.001(3) 0.001(3)
C32 0.056(5) 0.036(4) 0.010(3) 0.006(3) -0.006(3) 0.003(4)
C33 0.041(4) 0.040(4) 0.015(4) 0.005(3) 0.002(3) 0.000(3)
C34 0.028(4) 0.035(4) 0.014(3) 0.009(3) 0.000(3) 0.004(3)
C35 0.023(3) 0.032(4) 0.019(3) 0.015(3) 0.005(3) 0.004(3)
C36 0.025(3) 0.029(4) 0.022(4) 0.013(3) 0.011(3) 0.009(3)
C37 0.029(4) 0.029(4) 0.031(4) 0.017(3) -0.003(3) -0.004(3)
C38 0.020(3) 0.042(5) 0.044(5) 0.023(4) 0.006(3) 0.000(3)
C39 0.029(4) 0.047(5) 0.030(4) 0.023(4) 0.007(3) 0.004(3)
C40 0.030(4) 0.033(4) 0.019(4) 0.012(3) 0.008(3) 0.012(3)
C41 0.022(3) 0.025(3) 0.013(3) 0.003(3) 0.010(2) 0.000(3)
C42 0.034(4) 0.036(4) 0.019(4) 0.011(3) 0.010(3) 0.009(3)
C43 0.045(5) 0.057(6) 0.018(4) 0.015(4) 0.010(3) 0.002(4)
C44 0.045(4) 0.041(5) 0.018(4) 0.008(3) 0.002(3) 0.011(4)
C45 0.028(3) 0.029(4) 0.022(4) 0.007(3) -0.003(3) 0.006(3)
C46 0.037(4) 0.030(4) 0.039(5) 0.017(3) -0.005(3) 0.002(3)
C47 0.043(5) 0.051(5) 0.028(4) 0.011(4) 0.020(4) 0.023(4)
C48 0.031(4) 0.026(4) 0.019(3) 0.006(3) 0.003(3) -0.005(3)
C49 0.032(4) 0.038(5) 0.035(5) 0.006(4) -0.005(3) -0.003(3)
C50 0.028(4) 0.023(4) 0.038(4) 0.009(3) -0.004(3) -0.006(3)
C51 0.036(4) 0.024(4) 0.023(4) 0.007(3) 0.003(3) 0.005(3)
C52 0.040(4) 0.035(4) 0.024(4) 0.015(3) -0.001(3) 0.007(3)
C53 0.060(5) 0.023(4) 0.041(5) 0.014(4) -0.006(4) 0.004(4)
C54 0.037(4) 0.021(3) 0.020(4) 0.008(3) -0.007(3) -0.001(3)
C55 0.053(5) 0.042(5) 0.011(3) -0.001(3) 0.000(3) 0.004(4)
C56 0.025(3) 0.032(4) 0.027(4) 0.014(3) -0.008(3) 0.000(3)

loop_
_atom_type_symbol
_atom_type_description
_atom_type_scat_dispersion_real
_atom_type_scat_dispersion_imag
_atom_type_scat_source
C C 0.0181 0.0091 'International Tables Vol C Tables 4.2.6.8 and 6.1.1.4'
H H 0.0000 0.0000 'International Tables Vol C Tables 4.2.6.8 and 6.1.1.4'
P P 0.2955 0.4335 'International Tables Vol C Tables 4.2.6.8 and 6.1.1.4'
Ru Ru 0.0552 3.2960 'International Tables Vol C Tables 4.2.6.8 and 6.1.1.4'

loop_
_exptl_crystal_face_index_h
_exptl_crystal_face_index_k
_exptl_crystal_face_index_l
_exptl_crystal_face_perp_dist
0.00 0.00 -1.00 0.0560
0.00 0.00 1.00 0.0150
0.00 -1.00 0.00 0.0220
0.00 1.00 0.00 0.0430
-1.00 1.00 1.00 0.0210
1.00 -1.00 -1.00 0.0230
-1.00 0.00 1.00 0.0140
1.00 0.00 -1.00 0.0250
-1.00 0.00 -1.00 0.0420
1.00 0.00 1.00 0.0330
0.00 1.00 -1.00 0.0320
0.00 -1.00 1.00 0.0220

loop_
_geom_angle_atom_site_label_1
_geom_angle_atom_site_label_2
_geom_angle_atom_site_label_3
_geom_angle
_geom_angle_site_symmetry_1
_geom_angle_site_symmetry_3
_geom_angle_publ_flag
H Ru1 HA 143(4) . . ?
H Ru1 HB 57(4) . . ?
HA Ru1 HB 89(3) . . ?
Ru2 Ru1 H 104(4) . . ?
Ru2 Ru1 HA 50(2) . . ?
Ru2 Ru1 HB 49(2) . . ?
P1 Ru1 H 94(3) . . ?
P1 Ru1 HA 81(2) . . ?
P1 Ru1 HB 108(2) . . ?
P1 Ru1 Ru2 119.22(5) . . ?
P2 Ru1 H 59(4) . . ?
P2 Ru1 HA 153(2) . . ?
P2 Ru1 HB 100(2) . . ?
P2 Ru1 Ru2 120.04(5) . . ?
P2 Ru1 P1 119.12(6) . . ?
C13 Ru1 H 129(4) . . ?
C13 Ru1 HA 87(2) . . ?
C13 Ru1 HB 171(2) . . ?
C13 Ru1 Ru2 123.28(18) . . ?
C13 Ru1 P1 80.03(18) . . ?
C13 Ru1 P2 79.34(18) . . ?
Ru1 Ru2 HA 47(2) . . ?
Ru1 Ru2 HB 44(2) . . ?
Ru1 Ru2 HC 122(5) . . ?
HA Ru2 HB 82(3) . . ?
HA Ru2 HC 76(6) . . ?
HB Ru2 HC 140(6) . . ?
P3 Ru2 Ru1 123.60(5) . . ?
P3 Ru2 HA 98(2) . . ?
P3 Ru2 HB 159(2) . . ?
P3 Ru2 HC 59(5) . . ?
P3 Ru2 P4 111.02(7) . . ?
P4 Ru2 Ru1 120.87(5) . . ?
P4 Ru2 HA 109(2) . . ?
P4 Ru2 HB 88(2) . . ?
P4 Ru2 HC 68(5) . . ?
C41 Ru2 Ru1 126.3(2) . . ?
C41 Ru2 HA 170(2) . . ?
C41 Ru2 HB 96(2) . . ?
C41 Ru2 HC 111(5) . . ?
C41 Ru2 P3 80.86(19) . . ?
C41 Ru2 P4 80.39(19) . . ?
C2 P1 Ru1 108.0(2) . . ?
C2 P1 C17 106.1(3) . . ?
C2 P1 C20 102.4(3) . . ?
C17 P1 Ru1 124.7(2) . . ?
C17 P1 C20 101.7(3) . . ?
C20 P1 Ru1 111.7(2) . . ?
C8 P2 Ru1 106.8(2) . . ?
C8 P2 C23 100.5(3) . . ?
C8 P2 C26 105.8(3) . . ?
C23 P2 Ru1 120.4(3) . . ?
C26 P2 Ru1 117.9(3) . . ?
C26 P2 C23 103.3(3) . . ?
C36 P3 Ru2 105.8(3) . . ?
C36 P3 C51 99.9(3) . . ?
C36 P3 C54 104.4(3) . . ?
C51 P3 Ru2 124.5(3) . . ?
C54 P3 Ru2 117.4(2) . . ?
C54 P3 C51 102.1(3) . . ?
C30 P4 Ru2 108.2(2) . . ?
C30 P4 C45 105.4(3) . . ?
C30 P4 C48 101.1(3) . . ?
C45 P4 Ru2 129.4(2) . . ?
C45 P4 C48 100.3(3) . . ?
C48 P4 Ru2 108.9(2) . . ?
C2 C1 C6 121.3(6) . . ?
C2 C1 C13 119.2(6) . . ?
C6 C1 C13 119.5(6) . . ?
C1 C2 P1 113.3(5) . . ?
C1 C2 C3 120.1(6) . . ?
C3 C2 P1 126.3(6) . . ?
C2 C3 H3 120.5 . . ?
C4 C3 C2 119.0(7) . . ?
C4 C3 H3 120.5 . . ?
C3 C4 H4 119.6 . . ?
C5 C4 C3 120.7(7) . . ?
C5 C4 H4 119.6 . . ?
C4 C5 H5 119.1 . . ?
C4 C5 C6 121.8(7) . . ?
C6 C5 H5 119.1 . . ?
C1 C6 C5 116.9(7) . . ?
C1 C6 C14 119.0(6) . . ?
C5 C6 C14 124.1(7) . . ?
C8 C7 C12 118.4(7) . . ?
C8 C7 C13 120.8(6) . . ?
C12 C7 C13 120.6(6) . . ?
C7 C8 P2 110.4(5) . . ?
C7 C8 C9 122.1(7) . . ?
C9 C8 P2 126.1(6) . . ?
C8 C9 H9 120.7 . . ?
C10 C9 C8 118.6(7) . . ?
C10 C9 H9 120.7 . . ?
C9 C10 H10 119.7 . . ?
C9 C10 C11 120.6(7) . . ?
C11 C10 H10 119.7 . . ?
C10 C11 H11 119.6 . . ?
C12 C11 C10 120.9(7) . . ?
C12 C11 H11 119.6 . . ?
C7 C12 C14 118.0(6) . . ?
C11 C12 C7 119.2(7) . . ?
C11 C12 C14 122.8(7) . . ?
Ru1 C13 H13 103.6 . . ?
C1 C13 Ru1 118.9(5) . . ?
C1 C13 H13 103.6 . . ?
C7 C13 Ru1 117.5(4) . . ?
C7 C13 C1 107.4(6) . . ?
C7 C13 H13 103.6 . . ?
C6 C14 C15 109.2(6) . . ?
C6 C14 C16 110.2(6) . . ?
C12 C14 C6 107.5(6) . . ?
C12 C14 C15 110.1(6) . . ?
C12 C14 C16 111.7(6) . . ?
C15 C14 C16 108.0(6) . . ?
C14 C15 H15A 109.5 . . ?
C14 C15 H15B 109.5 . . ?
C14 C15 H15C 109.5 . . ?
H15A C15 H15B 109.5 . . ?
H15A C15 H15C 109.5 . . ?
H15B C15 H15C 109.5 . . ?
C14 C16 H16A 109.5 . . ?
C14 C16 H16B 109.5 . . ?
C14 C16 H16C 109.5 . . ?
H16A C16 H16B 109.5 . . ?
H16A C16 H16C 109.5 . . ?
H16B C16 H16C 109.5 . . ?
P1 C17 H17 107.3 . . ?
C18 C17 P1 110.5(5) . . ?
C18 C17 H17 107.3 . . ?
C18 C17 C19 110.2(7) . . ?
C19 C17 P1 113.8(5) . . ?
C19 C17 H17 107.3 . . ?
C17 C18 H18A 109.5 . . ?
C17 C18 H18B 109.5 . . ?
C17 C18 H18C 109.5 . . ?
H18A C18 H18B 109.5 . . ?
H18A C18 H18C 109.5 . . ?
H18B C18 H18C 109.5 . . ?
C17 C19 H19A 109.5 . . ?
C17 C19 H19B 109.5 . . ?
C17 C19 H19C 109.5 . . ?
H19A C19 H19B 109.5 . . ?
H19A C19 H19C 109.5 . . ?
H19B C19 H19C 109.5 . . ?
P1 C20 H20 107.3 . . ?
C21 C20 P1 117.0(6) . . ?
C21 C20 H20 107.3 . . ?
C21 C20 C22 107.7(6) . . ?
C22 C20 P1 109.9(5) . . ?
C22 C20 H20 107.3 . . ?
C20 C21 H21A 109.5 . . ?
C20 C21 H21B 109.5 . . ?
C20 C21 H21C 109.5 . . ?
H21A C21 H21B 109.5 . . ?
H21A C21 H21C 109.5 . . ?
H21B C21 H21C 109.5 . . ?
C20 C22 H22A 109.5 . . ?
C20 C22 H22B 109.5 . . ?
C20 C22 H22C 109.5 . . ?
H22A C22 H22B 109.5 . . ?
H22A C22 H22C 109.5 . . ?
H22B C22 H22C 109.5 . . ?
P2 C23 H23 107.4 . . ?
C24 C23 P2 116.6(6) . . ?
C24 C23 H23 107.4 . . ?
C24 C23 C25 109.5(7) . . ?
C25 C23 P2 108.2(5) . . ?
C25 C23 H23 107.4 . . ?
C23 C24 H24A 109.5 . . ?
C23 C24 H24B 109.5 . . ?
C23 C24 H24C 109.5 . . ?
H24A C24 H24B 109.5 . . ?
H24A C24 H24C 109.5 . . ?
H24B C24 H24C 109.5 . . ?
C23 C25 H25A 109.5 . . ?
C23 C25 H25B 109.5 . . ?
C23 C25 H25C 109.5 . . ?
H25A C25 H25B 109.5 . . ?
H25A C25 H25C 109.5 . . ?
H25B C25 H25C 109.5 . . ?
P2 C26 H26 107.5 . . ?
C27 C26 P2 109.6(5) . . ?
C27 C26 H26 107.5 . . ?
C28 C26 P2 113.6(5) . . ?
C28 C26 H26 107.5 . . ?
C28 C26 C27 110.9(6) . . ?
C26 C27 H27A 109.5 . . ?
C26 C27 H27B 109.5 . . ?
C26 C27 H27C 109.5 . . ?
H27A C27 H27B 109.5 . . ?
H27A C27 H27C 109.5 . . ?
H27B C27 H27C 109.5 . . ?
C26 C28 H28A 109.5 . . ?
C26 C28 H28B 109.5 . . ?
C26 C28 H28C 109.5 . . ?
H28A C28 H28B 109.5 . . ?
H28A C28 H28C 109.5 . . ?
H28B C28 H28C 109.5 . . ?
C30 C29 C34 118.7(6) . . ?
C30 C29 C41 120.5(6) . . ?
C34 C29 C41 120.7(6) . . ?
C29 C30 P4 110.8(5) . . ?
C31 C30 P4 126.8(6) . . ?
C31 C30 C29 122.3(6) . . ?
C30 C31 H31 120.5 . . ?
C30 C31 C32 119.1(7) . . ?
C32 C31 H31 120.5 . . ?
C31 C32 H32 120.1 . . ?
C33 C32 C31 119.8(7) . . ?
C33 C32 H32 120.1 . . ?
C32 C33 H33 119.4 . . ?
C32 C33 C34 121.2(7) . . ?
C34 C33 H33 119.4 . . ?
C29 C34 C42 117.7(6) . . ?
C33 C34 C29 118.8(7) . . ?
C33 C34 C42 123.5(6) . . ?
C36 C35 C40 120.5(7) . . ?
C36 C35 C41 120.4(6) . . ?
C40 C35 C41 118.6(6) . . ?
C35 C36 P3 111.2(5) . . ?
C35 C36 C37 121.0(7) . . ?
C37 C36 P3 126.6(6) . . ?
C36 C37 H37 120.4 . . ?
C38 C37 C36 119.2(7) . . ?
C38 C37 H37 120.4 . . ?
C37 C38 H38 119.8 . . ?
C37 C38 C39 120.4(7) . . ?
C39 C38 H38 119.8 . . ?
C38 C39 H39 118.9 . . ?
C38 C39 C40 122.2(7) . . ?
C40 C39 H39 118.9 . . ?
C35 C40 C42 118.4(6) . . ?
C39 C40 C35 116.4(7) . . ?
C39 C40 C42 125.2(7) . . ?
Ru2 C41 H41 104.6 . . ?
C29 C41 Ru2 120.0(5) . . ?
C29 C41 C35 105.3(5) . . ?
C29 C41 H41 104.6 . . ?
C35 C41 Ru2 116.1(4) . . ?
C35 C41 H41 104.6 . . ?
C40 C42 C34 106.2(6) . . ?
C40 C42 C43 110.0(7) . . ?
C40 C42 C44 110.6(6) . . ?
C43 C42 C34 111.0(6) . . ?
C44 C42 C34 110.9(6) . . ?
C44 C42 C43 108.0(7) . . ?
C42 C43 H43A 109.5 . . ?
C42 C43 H43B 109.5 . . ?
C42 C43 H43C 109.5 . . ?
H43A C43 H43B 109.5 . . ?
H43A C43 H43C 109.5 . . ?
H43B C43 H43C 109.5 . . ?
C42 C44 H44A 109.5 . . ?
C42 C44 H44B 109.5 . . ?
C42 C44 H44C 109.5 . . ?
H44A C44 H44B 109.5 . . ?
H44A C44 H44C 109.5 . . ?
H44B C44 H44C 109.5 . . ?
P4 C45 H45 106.9 . . ?
C46 C45 P4 115.2(5) . . ?
C46 C45 H45 106.9 . . ?
C46 C45 C47 109.8(7) . . ?
C47 C45 P4 110.7(5) . . ?
C47 C45 H45 106.9 . . ?
C45 C46 H46A 109.5 . . ?
C45 C46 H46B 109.5 . . ?
C45 C46 H46C 109.5 . . ?
H46A C46 H46B 109.5 . . ?
H46A C46 H46C 109.5 . . ?
H46B C46 H46C 109.5 . . ?
C45 C47 H47A 109.5 . . ?
C45 C47 H47B 109.5 . . ?
C45 C47 H47C 109.5 . . ?
H47A C47 H47B 109.5 . . ?
H47A C47 H47C 109.5 . . ?
H47B C47 H47C 109.5 . . ?
P4 C48 H48 106.5 . . ?
C49 C48 P4 117.6(6) . . ?
C49 C48 H48 106.5 . . ?
C50 C48 P4 110.8(5) . . ?
C50 C48 H48 106.5 . . ?
C50 C48 C49 108.3(6) . . ?
C48 C49 H49A 109.5 . . ?
C48 C49 H49B 109.5 . . ?
C48 C49 H49C 109.5 . . ?
H49A C49 H49B 109.5 . . ?
H49A C49 H49C 109.5 . . ?
H49B C49 H49C 109.5 . . ?
C48 C50 H50A 109.5 . . ?
C48 C50 H50B 109.5 . . ?
C48 C50 H50C 109.5 . . ?
H50A C50 H50B 109.5 . . ?
H50A C50 H50C 109.5 . . ?
H50B C50 H50C 109.5 . . ?
P3 C51 H51 106.9 . . ?
C52 C51 P3 108.6(5) . . ?
C52 C51 H51 106.9 . . ?
C53 C51 P3 118.1(6) . . ?
C53 C51 H51 106.9 . . ?
C53 C51 C52 108.8(7) . . ?
C51 C52 H52A 109.5 . . ?
C51 C52 H52B 109.5 . . ?
C51 C52 H52C 109.5 . . ?
H52A C52 H52B 109.5 . . ?
H52A C52 H52C 109.5 . . ?
H52B C52 H52C 109.5 . . ?
C51 C53 H53A 109.5 . . ?
C51 C53 H53B 109.5 . . ?
C51 C53 H53C 109.5 . . ?
H53A C53 H53B 109.5 . . ?
H53A C53 H53C 109.5 . . ?
H53B C53 H53C 109.5 . . ?
P3 C54 H54 108.0 . . ?
C55 C54 P3 109.7(5) . . ?
C55 C54 H54 108.0 . . ?
C55 C54 C56 111.0(6) . . ?
C56 C54 P3 111.9(5) . . ?
C56 C54 H54 108.0 . . ?
C54 C55 H55A 109.5 . . ?
C54 C55 H55B 109.5 . . ?
C54 C55 H55C 109.5 . . ?
H55A C55 H55B 109.5 . . ?
H55A C55 H55C 109.5 . . ?
H55B C55 H55C 109.5 . . ?
C54 C56 H56A 109.5 . . ?
C54 C56 H56B 109.5 . . ?
C54 C56 H56C 109.5 . . ?
H56A C56 H56B 109.5 . . ?
H56A C56 H56C 109.5 . . ?
H56B C56 H56C 109.5 . . ?

loop_
_geom_bond_atom_site_label_1
_geom_bond_atom_site_label_2
_geom_bond_distance
_geom_bond_site_symmetry_2
_geom_bond_publ_flag
Ru1 H 1.26(8) . ?
Ru1 HA 1.88(8) . ?
Ru1 HB 1.78(8) . ?
Ru1 Ru2 2.5714(7) . ?
Ru1 P1 2.2841(17) . ?
Ru1 P2 2.2738(18) . ?
Ru1 C13 2.182(7) . ?
Ru2 HA 1.98(8) . ?
Ru2 HB 1.94(8) . ?
Ru2 HC 0.82(9) . ?
Ru2 P3 2.2525(18) . ?
Ru2 P4 2.2588(18) . ?
Ru2 C41 2.143(6) . ?
P1 C2 1.817(7) . ?
P1 C17 1.861(7) . ?
P1 C20 1.871(7) . ?
P2 C8 1.825(8) . ?
P2 C23 1.870(8) . ?
P2 C26 1.838(7) . ?
P3 C36 1.828(7) . ?
P3 C51 1.873(8) . ?
P3 C54 1.870(7) . ?
P4 C30 1.852(7) . ?
P4 C45 1.855(7) . ?
P4 C48 1.899(7) . ?
C1 C2 1.387(10) . ?
C1 C6 1.406(10) . ?
C1 C13 1.526(9) . ?
C2 C3 1.401(10) . ?
C3 H3 0.9500 . ?
C3 C4 1.386(11) . ?
C4 H4 0.9500 . ?
C4 C5 1.369(12) . ?
C5 H5 0.9500 . ?
C5 C6 1.411(10) . ?
C6 C14 1.547(10) . ?
C7 C8 1.388(11) . ?
C7 C12 1.431(10) . ?
C7 C13 1.497(10) . ?
C8 C9 1.393(10) . ?
C9 H9 0.9500 . ?
C9 C10 1.385(12) . ?
C10 H10 0.9500 . ?
C10 C11 1.403(12) . ?
C11 H11 0.9500 . ?
C11 C12 1.374(11) . ?
C12 C14 1.521(11) . ?
C13 H13 1.0000 . ?
C14 C15 1.549(11) . ?
C14 C16 1.552(10) . ?
C15 H15A 0.9800 . ?
C15 H15B 0.9800 . ?
C15 H15C 0.9800 . ?
C16 H16A 0.9800 . ?
C16 H16B 0.9800 . ?
C16 H16C 0.9800 . ?
C17 H17 1.0000 . ?
C17 C18 1.516(11) . ?
C17 C19 1.525(11) . ?
C18 H18A 0.9800 . ?
C18 H18B 0.9800 . ?
C18 H18C 0.9800 . ?
C19 H19A 0.9800 . ?
C19 H19B 0.9800 . ?
C19 H19C 0.9800 . ?
C20 H20 1.0000 . ?
C20 C21 1.538(10) . ?
C20 C22 1.546(10) . ?
C21 H21A 0.9800 . ?
C21 H21B 0.9800 . ?
C21 H21C 0.9800 . ?
C22 H22A 0.9800 . ?
C22 H22B 0.9800 . ?
C22 H22C 0.9800 . ?
C23 H23 1.0000 . ?
C23 C24 1.522(11) . ?
C23 C25 1.536(11) . ?
C24 H24A 0.9800 . ?
C24 H24B 0.9800 . ?
C24 H24C 0.9800 . ?
C25 H25A 0.9800 . ?
C25 H25B 0.9800 . ?
C25 H25C 0.9800 . ?
C26 H26 1.0000 . ?
C26 C27 1.546(11) . ?
C26 C28 1.524(11) . ?
C27 H27A 0.9800 . ?
C27 H27B 0.9800 . ?
C27 H27C 0.9800 . ?
C28 H28A 0.9800 . ?
C28 H28B 0.9800 . ?
C28 H28C 0.9800 . ?
C29 C30 1.389(10) . ?
C29 C34 1.409(10) . ?
C29 C41 1.498(10) . ?
C30 C31 1.374(11) . ?
C31 H31 0.9500 . ?
C31 C32 1.400(11) . ?
C32 H32 0.9500 . ?
C32 C33 1.379(12) . ?
C33 H33 0.9500 . ?
C33 C34 1.404(11) . ?
C34 C42 1.548(10) . ?
C35 C36 1.372(11) . ?
C35 C40 1.433(9) . ?
C35 C41 1.537(9) . ?
C36 C37 1.398(10) . ?
C37 H37 0.9500 . ?
C37 C38 1.368(11) . ?
C38 H38 0.9500 . ?
C38 C39 1.388(12) . ?
C39 H39 0.9500 . ?
C39 C40 1.395(11) . ?
C40 C42 1.524(11) . ?
C41 H41 1.0000 . ?
C42 C43 1.540(10) . ?
C42 C44 1.537(11) . ?
C43 H43A 0.9800 . ?
C43 H43B 0.9800 . ?
C43 H43C 0.9800 . ?
C44 H44A 0.9800 . ?
C44 H44B 0.9800 . ?
C44 H44C 0.9800 . ?
C45 H45 1.0000 . ?
C45 C46 1.528(11) . ?
C45 C47 1.529(10) . ?
C46 H46A 0.9800 . ?
C46 H46B 0.9800 . ?
C46 H46C 0.9800 . ?
C47 H47A 0.9800 . ?
C47 H47B 0.9800 . ?
C47 H47C 0.9800 . ?
C48 H48 1.0000 . ?
C48 C49 1.536(11) . ?
C48 C50 1.514(10) . ?
C49 H49A 0.9800 . ?
C49 H49B 0.9800 . ?
C49 H49C 0.9800 . ?
C50 H50A 0.9800 . ?
C50 H50B 0.9800 . ?
C50 H50C 0.9800 . ?
C51 H51 1.0000 . ?
C51 C52 1.542(10) . ?
C51 C53 1.528(11) . ?
C52 H52A 0.9800 . ?
C52 H52B 0.9800 . ?
C52 H52C 0.9800 . ?
C53 H53A 0.9800 . ?
C53 H53B 0.9800 . ?
C53 H53C 0.9800 . ?
C54 H54 1.0000 . ?
C54 C55 1.522(10) . ?
C54 C56 1.544(10) . ?
C55 H55A 0.9800 . ?
C55 H55B 0.9800 . ?
C55 H55C 0.9800 . ?
C56 H56A 0.9800 . ?
C56 H56B 0.9800 . ?
C56 H56C 0.9800 . ?

loop_
_geom_torsion_atom_site_label_1
_geom_torsion_atom_site_label_2
_geom_torsion_atom_site_label_3
_geom_torsion_atom_site_label_4
_geom_torsion
_geom_torsion_site_symmetry_1
_geom_torsion_site_symmetry_2
_geom_torsion_site_symmetry_3
_geom_torsion_site_symmetry_4
_geom_torsion_publ_flag
Ru1 P1 C2 C1 8.0(6) . . . . ?
Ru1 P1 C2 C3 -177.5(6) . . . . ?
Ru1 P1 C17 C18 -57.9(7) . . . . ?
Ru1 P1 C17 C19 66.7(6) . . . . ?
Ru1 P1 C20 C21 166.0(5) . . . . ?
Ru1 P1 C20 C22 -70.8(5) . . . . ?
Ru1 P2 C8 C7 23.2(5) . . . . ?
Ru1 P2 C8 C9 -170.4(6) . . . . ?
Ru1 P2 C23 C24 167.3(6) . . . . ?
Ru1 P2 C23 C25 -68.9(6) . . . . ?
Ru1 P2 C26 C27 -63.5(6) . . . . ?
Ru1 P2 C26 C28 61.2(6) . . . . ?
Ru2 P3 C36 C35 23.0(6) . . . . ?
Ru2 P3 C36 C37 -169.7(6) . . . . ?
Ru2 P3 C51 C52 -72.0(6) . . . . ?
Ru2 P3 C51 C53 163.6(5) . . . . ?
Ru2 P3 C54 C55 -66.1(6) . . . . ?
Ru2 P3 C54 C56 57.6(6) . . . . ?
Ru2 P4 C30 C29 3.4(6) . . . . ?
Ru2 P4 C30 C31 -179.2(6) . . . . ?
Ru2 P4 C45 C46 73.8(6) . . . . ?
Ru2 P4 C45 C47 -51.6(7) . . . . ?
Ru2 P4 C48 C49 164.2(5) . . . . ?
Ru2 P4 C48 C50 -70.5(6) . . . . ?
P1 C2 C3 C4 -174.6(6) . . . . ?
P2 C8 C9 C10 -160.9(6) . . . . ?
P3 C36 C37 C38 -161.4(6) . . . . ?
P4 C30 C31 C32 -177.4(6) . . . . ?
C1 C2 C3 C4 -0.5(11) . . . . ?
C1 C6 C14 C12 -40.1(9) . . . . ?
C1 C6 C14 C15 79.4(8) . . . . ?
C1 C6 C14 C16 -162.1(7) . . . . ?
C2 P1 C17 C18 175.9(6) . . . . ?
C2 P1 C17 C19 -59.5(6) . . . . ?
C2 P1 C20 C21 -78.6(6) . . . . ?
C2 P1 C20 C22 44.6(6) . . . . ?
C2 C1 C6 C5 -2.2(10) . . . . ?
C2 C1 C6 C14 177.4(7) . . . . ?
C2 C1 C13 Ru1 -0.8(9) . . . . ?
C2 C1 C13 C7 -137.3(7) . . . . ?
C2 C3 C4 C5 -2.0(12) . . . . ?
C3 C4 C5 C6 2.4(13) . . . . ?
C4 C5 C6 C1 -0.3(12) . . . . ?
C4 C5 C6 C14 -179.8(8) . . . . ?
C5 C6 C14 C12 139.5(7) . . . . ?
C5 C6 C14 C15 -101.1(8) . . . . ?
C5 C6 C14 C16 17.4(11) . . . . ?
C6 C1 C2 P1 177.5(5) . . . . ?
C6 C1 C2 C3 2.6(11) . . . . ?
C6 C1 C13 Ru1 176.8(5) . . . . ?
C6 C1 C13 C7 40.4(8) . . . . ?
C7 C8 C9 C10 3.9(11) . . . . ?
C7 C12 C14 C6 39.7(8) . . . . ?
C7 C12 C14 C15 -79.2(8) . . . . ?
C7 C12 C14 C16 160.7(6) . . . . ?
C8 P2 C23 C24 -76.0(7) . . . . ?
C8 P2 C23 C25 47.9(6) . . . . ?
C8 P2 C26 C27 177.2(5) . . . . ?
C8 P2 C26 C28 -58.1(6) . . . . ?
C8 C7 C12 C11 4.7(10) . . . . ?
C8 C7 C12 C14 -174.2(6) . . . . ?
C8 C7 C13 Ru1 -3.2(8) . . . . ?
C8 C7 C13 C1 133.9(7) . . . . ?
C8 C9 C10 C11 -0.4(11) . . . . ?
C9 C10 C11 C12 -0.8(12) . . . . ?
C10 C11 C12 C7 -1.3(11) . . . . ?
C10 C11 C12 C14 177.5(7) . . . . ?
C11 C12 C14 C6 -139.2(7) . . . . ?
C11 C12 C14 C15 101.9(8) . . . . ?
C11 C12 C14 C16 -18.1(10) . . . . ?
C12 C7 C8 P2 160.9(5) . . . . ?
C12 C7 C8 C9 -6.0(10) . . . . ?
C12 C7 C13 Ru1 -177.9(5) . . . . ?
C12 C7 C13 C1 -40.8(8) . . . . ?
C13 C1 C2 P1 -4.9(8) . . . . ?
C13 C1 C2 C3 -179.8(6) . . . . ?
C13 C1 C6 C5 -179.8(7) . . . . ?
C13 C1 C6 C14 -0.2(10) . . . . ?
C13 C7 C8 P2 -13.9(8) . . . . ?
C13 C7 C8 C9 179.2(6) . . . . ?
C13 C7 C12 C11 179.5(6) . . . . ?
C13 C7 C12 C14 0.6(10) . . . . ?
C17 P1 C2 C1 143.8(5) . . . . ?
C17 P1 C2 C3 -41.7(7) . . . . ?
C17 P1 C20 C21 31.0(7) . . . . ?
C17 P1 C20 C22 154.2(5) . . . . ?
C20 P1 C2 C1 -110.0(6) . . . . ?
C20 P1 C2 C3 64.5(7) . . . . ?
C20 P1 C17 C18 69.1(6) . . . . ?
C20 P1 C17 C19 -166.3(5) . . . . ?
C23 P2 C8 C7 -103.2(5) . . . . ?
C23 P2 C8 C9 63.1(7) . . . . ?
C23 P2 C26 C27 72.1(6) . . . . ?
C23 P2 C26 C28 -163.3(6) . . . . ?
C26 P2 C8 C7 149.7(5) . . . . ?
C26 P2 C8 C9 -44.0(7) . . . . ?
C26 P2 C23 C24 33.1(8) . . . . ?
C26 P2 C23 C25 157.0(5) . . . . ?
C29 C30 C31 C32 -0.3(11) . . . . ?
C29 C34 C42 C40 -42.5(9) . . . . ?
C29 C34 C42 C43 -162.0(7) . . . . ?
C29 C34 C42 C44 77.8(8) . . . . ?
C30 P4 C45 C46 -56.4(6) . . . . ?
C30 P4 C45 C47 178.2(6) . . . . ?
C30 P4 C48 C49 -81.9(6) . . . . ?
C30 P4 C48 C50 43.4(6) . . . . ?
C30 C29 C34 C33 -2.4(11) . . . . ?
C30 C29 C34 C42 176.4(7) . . . . ?
C30 C29 C41 Ru2 -0.3(9) . . . . ?
C30 C29 C41 C35 -133.4(7) . . . . ?
C30 C31 C32 C33 -1.6(12) . . . . ?
C31 C32 C33 C34 1.5(13) . . . . ?
C32 C33 C34 C29 0.5(12) . . . . ?
C32 C33 C34 C42 -178.3(8) . . . . ?
C33 C34 C42 C40 136.3(8) . . . . ?
C33 C34 C42 C43 16.8(11) . . . . ?
C33 C34 C42 C44 -103.4(9) . . . . ?
C34 C29 C30 P4 179.9(6) . . . . ?
C34 C29 C30 C31 2.4(11) . . . . ?
C34 C29 C41 Ru2 177.6(5) . . . . ?
C34 C29 C41 C35 44.5(8) . . . . ?
C35 C36 C37 C38 4.7(11) . . . . ?
C35 C40 C42 C34 42.2(9) . . . . ?
C35 C40 C42 C43 162.4(7) . . . . ?
C35 C40 C42 C44 -78.2(8) . . . . ?
C36 P3 C51 C52 45.0(6) . . . . ?
C36 P3 C51 C53 -79.4(7) . . . . ?
C36 P3 C54 C55 177.2(5) . . . . ?
C36 P3 C54 C56 -59.0(6) . . . . ?
C36 C35 C40 C39 5.8(10) . . . . ?
C36 C35 C40 C42 -171.4(7) . . . . ?
C36 C35 C41 Ru2 -7.0(9) . . . . ?
C36 C35 C41 C29 128.2(7) . . . . ?
C36 C37 C38 C39 -0.5(12) . . . . ?
C37 C38 C39 C40 -1.0(12) . . . . ?
C38 C39 C40 C35 -1.6(11) . . . . ?
C38 C39 C40 C42 175.4(8) . . . . ?
C39 C40 C42 C34 -134.7(8) . . . . ?
C39 C40 C42 C43 -14.5(11) . . . . ?
C39 C40 C42 C44 104.8(8) . . . . ?
C40 C35 C36 P3 160.6(5) . . . . ?
C40 C35 C36 C37 -7.5(11) . . . . ?
C40 C35 C41 Ru2 -179.2(5) . . . . ?
C40 C35 C41 C29 -44.0(8) . . . . ?
C41 C29 C30 P4 -2.2(8) . . . . ?
C41 C29 C30 C31 -179.7(7) . . . . ?
C41 C29 C34 C33 179.6(7) . . . . ?
C41 C29 C34 C42 -1.5(10) . . . . ?
C41 C35 C36 P3 -11.5(9) . . . . ?
C41 C35 C36 C37 -179.6(7) . . . . ?
C41 C35 C40 C39 178.1(7) . . . . ?
C41 C35 C40 C42 0.9(10) . . . . ?
C45 P4 C30 C29 145.0(5) . . . . ?
C45 P4 C30 C31 -37.7(7) . . . . ?
C45 P4 C48 C49 26.2(6) . . . . ?
C45 P4 C48 C50 151.5(6) . . . . ?
C48 P4 C30 C29 -110.9(5) . . . . ?
C48 P4 C30 C31 66.5(7) . . . . ?
C48 P4 C45 C46 -161.1(6) . . . . ?
C48 P4 C45 C47 73.5(6) . . . . ?
C51 P3 C36 C35 -107.2(6) . . . . ?
C51 P3 C36 C37 60.1(7) . . . . ?
C51 P3 C54 C55 73.6(6) . . . . ?
C51 P3 C54 C56 -162.7(5) . . . . ?
C54 P3 C36 C35 147.5(5) . . . . ?
C54 P3 C36 C37 -45.2(7) . . . . ?
C54 P3 C51 C52 152.2(5) . . . . ?
C54 P3 C51 C53 27.7(7) . . . . ?
